data_2104206
loop_
_publ_author_name
'Sparkes, Hazel A.'
'Brayshaw, Simon K.'
'Weller, Andrew S.'
'Howard, Judith A. K.'

_publ_section_title
;
 [Rh(C~7~H~8~)(PPh~3~)Cl]: an experimental charge-density study
;
_journal_issue 5
_journal_name_full 'Acta Crystallographica Section B'
_journal_page_first 550
_journal_page_last 557
_journal_paper_doi 10.1107/S0108768108026384
_journal_volume 64
_journal_year 2008
_chemical_formula_moiety 'C25 H23 Cl P Rh'
_chemical_formula_sum 'C25 H23 Cl P Rh'
_chemical_formula_weight 492.76
_space_group_IT_number 2
_symmetry_cell_setting triclinic
_symmetry_space_group_name_Hall '-P 1'
_symmetry_space_group_name_H-M 'P -1'
_atom_type_scat_source 'International Tables Vol C Tables 4.2.6.8 and 6.1.1.4'
_cell_angle_alpha 99.2130(10)
_cell_angle_beta 103.1310(10)
_cell_angle_gamma 115.0800(10)
_cell_formula_units_Z 2
_cell_length_a 10.24300(10)
_cell_length_b 10.40420(10)
_cell_length_c 11.40780(10)
_cell_measurement_temperature 100(2)
_cell_volume 1026.01(2)
_computing_cell_refinement 'HKL Scalepack (Otwinowski & Minor 1997)'
_computing_data_collection 'Collect (Nonius BV, 1997-2000)'
_computing_data_reduction 'HKL Denzo and Scalepack (Otwinowski & Minor 1997)'
_computing_molecular_graphics 'Volkov et al, (2006)'
_computing_publication_material 'Volkov et al, (2006)'
_computing_structure_refinement 'Volkov et al, (2006)'
_computing_structure_solution 'SHELXS-97 (Sheldrick, 1990)'
_diffrn_ambient_temperature 100(2)
_diffrn_measured_fraction_theta_full 0.999
_diffrn_measured_fraction_theta_max 0.999
_diffrn_measurement_device_type 'Nonius Kappa CCD'
_diffrn_measurement_method CCD
_diffrn_radiation_monochromator graphite
_diffrn_radiation_source 'fine-focus sealed tube'
_diffrn_radiation_type MoK\a
_diffrn_radiation_wavelength 0.71073
_diffrn_reflns_av_R_equivalents 0.0376
_diffrn_reflns_av_sigmaI/netI 0.0158
_diffrn_reflns_limit_h_max 22
_diffrn_reflns_limit_h_min -22
_diffrn_reflns_limit_k_max 22
_diffrn_reflns_limit_k_min -22
_diffrn_reflns_limit_l_max 24
_diffrn_reflns_limit_l_min -24
_diffrn_reflns_number 370693
_diffrn_reflns_theta_full 50.15
_diffrn_reflns_theta_max 50.15
_diffrn_reflns_theta_min 2.26
_exptl_absorpt_coefficient_mu 1.049
_exptl_crystal_colour orange
_exptl_crystal_density_diffrn 1.595
_exptl_crystal_density_method 'not measured'
_exptl_crystal_description block
_exptl_crystal_F_000 500
_refine_diff_density_max 0.204
_refine_diff_density_min -0.213
_refine_ls_extinction_method none
_refine_ls_goodness_of_fit_ref 1.352
_refine_ls_hydrogen_treatment refU
_refine_ls_matrix_type full
_refine_ls_number_parameters 514
_refine_ls_number_reflns 19920
_refine_ls_number_restraints 0
_refine_ls_R_factor_all 0.015
_refine_ls_R_factor_gt 0.012
_refine_ls_shift/su_max 0
_refine_ls_structure_factor_coef F
_refine_ls_weighting_details
;
calc w1 = 1/[s^2^(Fo)]
;
_refine_ls_weighting_scheme calc
_refine_ls_wR_factor_ref 0.012
_reflns_number_gt 19920
_reflns_number_total 21647
_reflns_threshold_expression 'I >3 \s(I)'
_cod_data_source_file bs5064.cif
_cod_data_source_block 1
_cod_depositor_comments
;
 Marking atom 'DUM0' as a dummy atom.

 Antanas Vaitkus,
 2017-02-20

 Adding _atom_site_type_symbol label and values.

 Antanas Vaitkus
 2013-04-09
;
_cod_original_cell_volume 1026.010(17)
_cod_database_code 2104206
_cod_database_fobs_code 2104206

loop_
_symmetry_equiv_pos_as_xyz
'x, y, z'
'-x, -y, -z'

loop_
_atom_site_aniso_label
_atom_site_aniso_U_11
_atom_site_aniso_U_22
_atom_site_aniso_U_33
_atom_site_aniso_U_12
_atom_site_aniso_U_13
_atom_site_aniso_U_23
RH(1) 0.008013(7) 0.010441(7) 0.010231(6) 0.004524(6) 0.003436(5) 0.003240(5)
CL(1) 0.01341(2) 0.01133(2) 0.01681(2) 0.005118(19) 0.005363(19) 0.004116(18)
P(1) 0.00831(2) 0.01039(2) 0.00942(2) 0.004648(18) 0.003331(17) 0.003571(17)
C(1) 0.01169(10) 0.01670(11) 0.01700(11) 0.00732(9) 0.00685(9) 0.00595(9)
C(2) 0.01180(10) 0.01664(11) 0.01502(11) 0.00714(9) 0.00201(9) 0.00216(9)
C(3) 0.01654(12) 0.02171(13) 0.01417(10) 0.01218(11) 0.00473(9) 0.00725(10)
C(4) 0.01433(11) 0.01683(11) 0.01708(11) 0.00906(9) 0.00763(9) 0.00846(9)
C(5) 0.01207(10) 0.01326(10) 0.01579(10) 0.00653(9) 0.00394(9) 0.00311(8)
C(6) 0.01430(11) 0.01710(11) 0.01524(10) 0.00972(10) 0.00604(9) 0.00388(9)
C(7) 0.01634(12) 0.02027(13) 0.02076(12) 0.01269(11) 0.00607(10) 0.00753(10)
C(8) 0.01028(8) 0.01086(8) 0.01108(8) 0.00462(7) 0.00399(6) 0.00371(6)
C(9) 0.01256(9) 0.01307(8) 0.01154(8) 0.00490(7) 0.00398(7) 0.00250(7)
C(10) 0.01443(9) 0.01288(9) 0.01430(9) 0.00486(8) 0.00258(7) 0.00110(7)
C(11) 0.01543(10) 0.01152(9) 0.01769(10) 0.00337(8) 0.00313(8) 0.00378(8)
C(12) 0.01547(10) 0.01331(9) 0.01658(9) 0.00362(8) 0.00600(8) 0.00621(8)
C(13) 0.01376(9) 0.01248(8) 0.01322(8) 0.00474(7) 0.00616(7) 0.00500(7)
C(14) 0.01118(8) 0.01242(8) 0.01033(7) 0.00627(7) 0.00386(7) 0.00322(6)
C(15) 0.02070(11) 0.02233(11) 0.01075(8) 0.01520(10) 0.00463(8) 0.00495(8)
C(16) 0.02748(13) 0.02632(13) 0.01080(8) 0.01838(11) 0.00624(9) 0.00573(8)
C(17) 0.02089(12) 0.02098(11) 0.01265(9) 0.01151(10) 0.00756(9) 0.00341(8)
C(18) 0.01442(10) 0.02081(11) 0.01433(9) 0.01002(9) 0.00496(8) 0.00080(8)
C(19) 0.01257(9) 0.01814(10) 0.01237(8) 0.00930(8) 0.00323(7) 0.00158(7)
C(20) 0.00996(8) 0.01226(8) 0.01072(7) 0.00534(7) 0.00307(6) 0.00459(6)
C(21) 0.01011(8) 0.01530(9) 0.01288(8) 0.00621(7) 0.00298(7) 0.00476(7)
C(22) 0.01289(9) 0.01745(10) 0.01582(9) 0.00848(8) 0.00139(7) 0.00479(8)
C(23) 0.01759(11) 0.01691(10) 0.01667(10) 0.00808(9) 0.00010(9) 0.00720(8)
C(24) 0.01675(11) 0.01733(10) 0.01529(9) 0.00500(9) 0.00219(8) 0.00927(8)
C(25) 0.01232(9) 0.01572(9) 0.01273(8) 0.00475(8) 0.00376(7) 0.00708(7)

loop_
_atom_site_label
_atom_site_type_symbol
_atom_site_fract_x
_atom_site_fract_y
_atom_site_fract_z
_atom_site_U_iso_or_equiv
_atom_site_occupancy
_atom_site_calc_flag
RH(1) Rh 0.787155(2) 0.772452(2) 0.7231880(16) 0.009 1 ?
CL(1) Cl 0.703751(7) 0.524121(7) 0.726514(6) 0.014 1 ?
P(1) P 1.038951(7) 0.833909(7) 0.753578(5) 0.009 1 ?
C(1) C 0.57359(3) 0.76988(4) 0.73741(3) 0.014 1 ?
C(2) C 0.55919(4) 0.73356(4) 0.61128(3) 0.015 1 ?
C(3) C 0.62251(4) 0.88065(4) 0.57771(3) 0.016 1 ?
C(4) C 0.79460(4) 0.94849(4) 0.65042(3) 0.015 1 ?
C(5) C 0.80950(4) 0.98571(3) 0.77949(3) 0.014 1 ?
C(6) C 0.64693(4) 0.93992(4) 0.78397(3) 0.015 1 ?
C(7) C 0.57716(4) 0.97283(4) 0.66465(3) 0.017 1 ?
C(8) C 1.16740(3) 1.03313(3) 0.79144(2) 0.011 1 ?
C(9) C 1.18870(3) 1.12563(3) 0.90621(2) 0.013 1 ?
C(10) C 1.28192(3) 1.27875(3) 0.93910(2) 0.015 1 ?
C(11) C 1.35652(3) 1.34086(3) 0.85797(3) 0.017 1 ?
C(12) C 1.33788(3) 1.24985(3) 0.74471(3) 0.016 1 ?
C(13) C 1.24307(3) 1.09672(3) 0.71121(2) 0.013 1 ?
C(14) C 1.05684(3) 0.75315(3) 0.60731(2) 0.011 1 ?
C(15) C 0.96550(3) 0.75167(3) 0.49451(2) 0.016 1 ?
C(16) C 0.97714(4) 0.69701(4) 0.37963(2) 0.019 1 ?
C(17) C 1.07786(4) 0.64058(3) 0.37567(3) 0.017 1 ?
C(18) C 1.16620(3) 0.63821(3) 0.48670(2) 0.016 1 ?
C(19) C 1.15592(3) 0.69400(3) 0.60186(2) 0.014 1 ?
C(20) C 1.14490(3) 0.78763(3) 0.87592(2) 0.011 1 ?
C(21) C 1.30128(3) 0.83458(3) 0.89884(2) 0.013 1 ?
C(22) C 1.38014(3) 0.79347(3) 0.98835(2) 0.016 1 ?
C(23) C 1.30540(4) 0.70980(3) 1.05982(3) 0.018 1 ?
C(24) C 1.15240(3) 0.66861(3) 1.04128(3) 0.018 1 ?
C(25) C 1.07137(3) 0.70535(3) 0.94857(2) 0.014 1 ?
H(1) H 0.538368 0.691836 0.792889 0.037 1 ?
H(2) H 0.493344 0.623047 0.542096 0.025 1 ?
H(3) H 0.589356 0.869806 0.476452 0.026 1 ?
H(4) H 0.887016 0.999483 0.611813 0.02 1 ?
H(5) H 0.911195 1.070806 0.857875 0.024 1 ?
H(6) H 0.642067 0.991658 0.873724 0.027 1 ?
H(7B) H 0.631184 1.090811 0.668612 0.025 1 ?
H(7A) H 0.452523 0.926975 0.637468 0.024 1 ?
H(9) H 1.131536 1.074026 0.967816 0.02 1 ?
H(10) H 1.296051 1.349127 1.026725 0.023 1 ?
H(11) H 1.427987 1.459179 0.880588 0.034 1 ?
H(12) H 1.400042 1.297166 0.684227 0.027 1 ?
H(13) H 1.227628 1.02814 0.622107 0.021 1 ?
H(15) H 0.881561 0.788878 0.492818 0.029 1 ?
H(16) H 0.903517 0.691546 0.292418 0.026 1 ?
H(17) H 1.083195 0.597283 0.285309 0.029 1 ?
H(18) H 1.245579 0.596059 0.483222 0.026 1 ?
H(19) H 1.225312 0.694502 0.688933 0.033 1 ?
H(21) H 1.359091 0.902062 0.845263 0.026 1 ?
H(22) H 1.499848 0.829394 1.003835 0.019 1 ?
H(23) H 1.367037 0.679622 1.130575 0.033 1 ?
H(24) H 1.093755 0.603139 1.095603 0.032 1 ?
H(25) H 0.950536 0.665982 0.929523 0.022 1 ?
DUM0 . 0 0 0 0 0 dum

loop_
_geom_angle_atom_site_label_1
_geom_angle_atom_site_label_2
_geom_angle_atom_site_label_3
_geom_angle_site_symmetry_1
_geom_angle_site_symmetry_2
_geom_angle_site_symmetry_3
_geom_angle
_geom_angle_publ_flag
CL(1) RH(1) P(1) 1_555 1_555 1_555 96.346(2) yes
CL(1) RH(1) C(1) 1_555 1_555 1_555 93.758(8) yes
CL(1) RH(1) C(2) 1_555 1_555 1_555 95.090(9) yes
CL(1) RH(1) C(4) 1_555 1_555 1_555 157.369(9) yes
CL(1) RH(1) C(5) 1_555 1_555 1_555 154.088(9) yes
P(1) RH(1) C(1) 1_555 1_555 1_555 164.189(9) yes
P(1) RH(1) C(2) 1_555 1_555 1_555 153.217(9) yes
P(1) RH(1) C(4) 1_555 1_555 1_555 95.663(9) yes
P(1) RH(1) C(5) 1_555 1_555 1_555 99.964(8) yes
C(1) RH(1) C(2) 1_555 1_555 1_555 36.352(11) yes
C(1) RH(1) C(4) 1_555 1_555 1_555 79.135(12) yes
C(1) RH(1) C(5) 1_555 1_555 1_555 66.548(12) yes
C(2) RH(1) C(4) 1_555 1_555 1_555 66.464(13) yes
C(2) RH(1) C(5) 1_555 1_555 1_555 79.078(12) yes
C(4) RH(1) C(5) 1_555 1_555 1_555 39.276(12) yes
RH(1) P(1) C(8) 1_555 1_555 1_555 114.197(8) yes
RH(1) P(1) C(14) 1_555 1_555 1_555 109.506(8) yes
RH(1) P(1) C(20) 1_555 1_555 1_555 121.381(8) yes
C(8) P(1) C(14) 1_555 1_555 1_555 104.183(11) yes
C(8) P(1) C(20) 1_555 1_555 1_555 100.444(11) yes
C(14) P(1) C(20) 1_555 1_555 1_555 105.455(11) yes
RH(1) C(1) C(2) 1_555 1_555 1_555 71.819(17) yes
RH(1) C(1) C(3) 1_555 1_555 1_555 75.419(12) yes
RH(1) C(1) C(5) 1_555 1_555 1_555 54.435(10) yes
RH(1) C(1) C(6) 1_555 1_555 1_555 93.981(18) yes
RH(1) C(1) C(7) 1_555 1_555 1_555 103.305(14) yes
RH(1) C(1) H(1) 1_555 1_555 1_555 102.015(19) yes
RH(1) C(1) H(2) 1_555 1_555 1_555 78.416(10) yes
RH(1) C(1) H(6) 1_555 1_555 1_555 107.179(13) yes
C(2) C(1) C(3) 1_555 1_555 1_555 39.009(18) yes
C(2) C(1) C(5) 1_555 1_555 1_555 90.27(2) yes
C(2) C(1) C(6) 1_555 1_555 1_555 106.63(3) yes
C(2) C(1) C(7) 1_555 1_555 1_555 73.25(2) yes
C(2) C(1) H(1) 1_555 1_555 1_555 126.44(3) yes
C(2) C(1) H(2) 1_555 1_555 1_555 22.957(15) yes
C(2) C(1) H(6) 1_555 1_555 1_555 130.39(2) yes
C(3) C(1) C(5) 1_555 1_555 1_555 60.057(14) yes
C(3) C(1) C(6) 1_555 1_555 1_555 67.620(18) yes
C(3) C(1) C(7) 1_555 1_555 1_555 38.299(12) yes
C(3) C(1) H(1) 1_555 1_555 1_555 165.44(3) yes
C(3) C(1) H(2) 1_555 1_555 1_555 61.581(12) yes
C(3) C(1) H(6) 1_555 1_555 1_555 91.665(14) yes
C(5) C(1) C(6) 1_555 1_555 1_555 39.603(15) yes
C(5) C(1) C(7) 1_555 1_555 1_555 60.033(13) yes
C(5) C(1) H(1) 1_555 1_555 1_555 130.30(2) yes
C(5) C(1) H(2) 1_555 1_555 1_555 111.083(14) yes
C(5) C(1) H(6) 1_555 1_555 1_555 57.368(10) yes
C(6) C(1) C(7) 1_555 1_555 1_555 39.722(16) yes
C(6) C(1) H(1) 1_555 1_555 1_555 126.93(3) yes
C(6) C(1) H(2) 1_555 1_555 1_555 128.96(2) yes
C(6) C(1) H(6) 1_555 1_555 1_555 24.912(12) yes
C(7) C(1) H(1) 1_555 1_555 1_555 152.11(2) yes
C(7) C(1) H(2) 1_555 1_555 1_555 92.517(14) yes
C(7) C(1) H(6) 1_555 1_555 1_555 58.441(11) yes
H(1) C(1) H(2) 1_555 1_555 1_555 103.87(2) yes
H(1) C(1) H(6) 1_555 1_555 1_555 102.72(2) yes
H(2) C(1) H(6) 1_555 1_555 1_555 150.947(16) yes
RH(1) C(2) C(1) 1_555 1_555 1_555 71.829(18) yes
RH(1) C(2) C(3) 1_555 1_555 1_555 94.267(19) yes
RH(1) C(2) C(4) 1_555 1_555 1_555 54.536(10) yes
RH(1) C(2) C(6) 1_555 1_555 1_555 75.191(12) yes
RH(1) C(2) C(7) 1_555 1_555 1_555 103.183(15) yes
RH(1) C(2) H(1) 1_555 1_555 1_555 74.054(10) yes
RH(1) C(2) H(2) 1_555 1_555 1_555 111.47(2) yes
RH(1) C(2) H(3) 1_555 1_555 1_555 108.641(14) yes
C(1) C(2) C(3) 1_555 1_555 1_555 106.50(3) yes
C(1) C(2) C(4) 1_555 1_555 1_555 90.49(2) yes
C(1) C(2) C(6) 1_555 1_555 1_555 38.935(18) yes
C(1) C(2) C(7) 1_555 1_555 1_555 72.94(2) yes
C(1) C(2) H(1) 1_555 1_555 1_555 23.472(15) yes
C(1) C(2) H(2) 1_555 1_555 1_555 127.64(3) yes
C(1) C(2) H(3) 1_555 1_555 1_555 131.47(2) yes
C(3) C(2) C(4) 1_555 1_555 1_555 39.767(16) yes
C(3) C(2) C(6) 1_555 1_555 1_555 67.566(18) yes
C(3) C(2) C(7) 1_555 1_555 1_555 39.682(16) yes
C(3) C(2) H(1) 1_555 1_555 1_555 129.97(2) yes
C(3) C(2) H(2) 1_555 1_555 1_555 124.57(3) yes
C(3) C(2) H(3) 1_555 1_555 1_555 26.421(13) yes
C(4) C(2) C(6) 1_555 1_555 1_555 60.143(13) yes
C(4) C(2) C(7) 1_555 1_555 1_555 60.145(14) yes
C(4) C(2) H(1) 1_555 1_555 1_555 109.244(15) yes
C(4) C(2) H(2) 1_555 1_555 1_555 135.74(2) yes
C(4) C(2) H(3) 1_555 1_555 1_555 58.878(11) yes
C(6) C(2) C(7) 1_555 1_555 1_555 38.203(12) yes
C(6) C(2) H(1) 1_555 1_555 1_555 62.406(11) yes
C(6) C(2) H(2) 1_555 1_555 1_555 164.02(3) yes
C(6) C(2) H(3) 1_555 1_555 1_555 92.977(14) yes
C(7) C(2) H(1) 1_555 1_555 1_555 94.771(14) yes
C(7) C(2) H(2) 1_555 1_555 1_555 143.71(2) yes
C(7) C(2) H(3) 1_555 1_555 1_555 59.482(12) yes
H(1) C(2) H(2) 1_555 1_555 1_555 104.56(2) yes
H(1) C(2) H(3) 1_555 1_555 1_555 154.227(16) yes
H(2) C(2) H(3) 1_555 1_555 1_555 98.23(2) yes
C(1) C(3) C(2) 1_555 1_555 1_555 34.491(15) yes
C(1) C(3) C(4) 1_555 1_555 1_555 87.826(19) yes
C(1) C(3) C(5) 1_555 1_555 1_555 60.613(13) yes
C(1) C(3) C(6) 1_555 1_555 1_555 38.975(12) yes
C(1) C(3) C(7) 1_555 1_555 1_555 72.054(19) yes
C(1) C(3) H(2) 1_555 1_555 1_555 56.877(11) yes
C(1) C(3) H(3) 1_555 1_555 1_555 147.10(3) yes
C(1) C(3) H(4) 1_555 1_555 1_555 109.614(14) yes
C(1) C(3) H(7B) 1_555 1_555 1_555 95.873(14) yes
C(1) C(3) H(7A) 1_555 1_555 1_555 72.061(12) yes
C(2) C(3) C(4) 1_555 1_555 1_555 100.65(2) yes
C(2) C(3) C(5) 1_555 1_555 1_555 87.178(19) yes
C(2) C(3) C(6) 1_555 1_555 1_555 73.465(19) yes
C(2) C(3) C(7) 1_555 1_555 1_555 100.96(3) yes
C(2) C(3) H(2) 1_555 1_555 1_555 22.719(13) yes
C(2) C(3) H(3) 1_555 1_555 1_555 115.08(3) yes
C(2) C(3) H(4) 1_555 1_555 1_555 115.52(2) yes
C(2) C(3) H(7B) 1_555 1_555 1_555 127.55(2) yes
C(2) C(3) H(7A) 1_555 1_555 1_555 89.239(19) yes
C(4) C(3) C(5) 1_555 1_555 1_555 35.264(15) yes
C(4) C(3) C(6) 1_555 1_555 1_555 74.140(18) yes
C(4) C(3) C(7) 1_555 1_555 1_555 100.74(3) yes
C(4) C(3) H(2) 1_555 1_555 1_555 111.85(2) yes
C(4) C(3) H(3) 1_555 1_555 1_555 117.26(3) yes
C(4) C(3) H(4) 1_555 1_555 1_555 22.484(13) yes
C(4) C(3) H(7B) 1_555 1_555 1_555 89.00(2) yes
C(4) C(3) H(7A) 1_555 1_555 1_555 127.76(2) yes
C(5) C(3) C(6) 1_555 1_555 1_555 38.877(12) yes
C(5) C(3) C(7) 1_555 1_555 1_555 71.484(19) yes
C(5) C(3) H(2) 1_555 1_555 1_555 107.684(14) yes
C(5) C(3) H(3) 1_555 1_555 1_555 150.44(3) yes
C(5) C(3) H(4) 1_555 1_555 1_555 56.537(11) yes
C(5) C(3) H(7B) 1_555 1_555 1_555 71.713(12) yes
C(5) C(3) H(7A) 1_555 1_555 1_555 95.576(14) yes
C(6) C(3) C(7) 1_555 1_555 1_555 43.059(16) yes
C(6) C(3) H(2) 1_555 1_555 1_555 95.728(15) yes
C(6) C(3) H(3) 1_555 1_555 1_555 162.13(3) yes
C(6) C(3) H(4) 1_555 1_555 1_555 94.937(15) yes
C(6) C(3) H(7B) 1_555 1_555 1_555 59.852(11) yes
C(6) C(3) H(7A) 1_555 1_555 1_555 59.789(11) yes
C(7) C(3) H(2) 1_555 1_555 1_555 116.22(2) yes
C(7) C(3) H(3) 1_555 1_555 1_555 119.15(3) yes
C(7) C(3) H(4) 1_555 1_555 1_555 112.05(2) yes
C(7) C(3) H(7B) 1_555 1_555 1_555 27.175(15) yes
C(7) C(3) H(7A) 1_555 1_555 1_555 27.569(15) yes
H(2) C(3) H(3) 1_555 1_555 1_555 92.43(2) yes
H(2) C(3) H(4) 1_555 1_555 1_555 118.912(13) yes
H(2) C(3) H(7B) 1_555 1_555 1_555 143.104(16) yes
H(2) C(3) H(7A) 1_555 1_555 1_555 96.708(13) yes
H(3) C(3) H(4) 1_555 1_555 1_555 94.98(2) yes
H(3) C(3) H(7B) 1_555 1_555 1_555 104.93(2) yes
H(3) C(3) H(7A) 1_555 1_555 1_555 103.51(2) yes
H(4) C(3) H(7B) 1_555 1_555 1_555 92.168(13) yes
H(4) C(3) H(7A) 1_555 1_555 1_555 139.059(17) yes
H(7B) C(3) H(7A) 1_555 1_555 1_555 48.019(7) yes
RH(1) C(4) C(2) 1_555 1_555 1_555 59.000(11) yes
RH(1) C(4) C(3) 1_555 1_555 1_555 98.54(2) yes
RH(1) C(4) C(5) 1_555 1_555 1_555 70.250(17) yes
RH(1) C(4) C(6) 1_555 1_555 1_555 76.828(12) yes
RH(1) C(4) C(7) 1_555 1_555 1_555 106.690(15) yes
RH(1) C(4) H(3) 1_555 1_555 1_555 111.537(14) yes
RH(1) C(4) H(4) 1_555 1_555 1_555 116.73(2) yes
RH(1) C(4) H(5) 1_555 1_555 1_555 79.709(10) yes
C(2) C(4) C(3) 1_555 1_555 1_555 39.583(16) yes
C(2) C(4) C(5) 1_555 1_555 1_555 89.56(2) yes
C(2) C(4) C(6) 1_555 1_555 1_555 59.348(13) yes
C(2) C(4) C(7) 1_555 1_555 1_555 60.116(14) yes
C(2) C(4) H(3) 1_555 1_555 1_555 57.602(11) yes
C(2) C(4) H(4) 1_555 1_555 1_555 143.46(3) yes
C(2) C(4) H(5) 1_555 1_555 1_555 111.812(14) yes
C(3) C(4) C(5) 1_555 1_555 1_555 105.71(2) yes
C(3) C(4) C(6) 1_555 1_555 1_555 66.928(18) yes
C(3) C(4) C(7) 1_555 1_555 1_555 39.704(16) yes
C(3) C(4) H(3) 1_555 1_555 1_555 25.514(13) yes
C(3) C(4) H(4) 1_555 1_555 1_555 125.03(3) yes
C(3) C(4) H(5) 1_555 1_555 1_555 125.93(2) yes
C(5) C(4) C(6) 1_555 1_555 1_555 38.778(16) yes
C(5) C(4) C(7) 1_555 1_555 1_555 72.486(19) yes
C(5) C(4) H(3) 1_555 1_555 1_555 130.16(2) yes
C(5) C(4) H(4) 1_555 1_555 1_555 124.72(3) yes
C(5) C(4) H(5) 1_555 1_555 1_555 22.738(14) yes
C(6) C(4) C(7) 1_555 1_555 1_555 38.045(12) yes
C(6) C(4) H(3) 1_555 1_555 1_555 91.685(14) yes
C(6) C(4) H(4) 1_555 1_555 1_555 156.68(3) yes
C(6) C(4) H(5) 1_555 1_555 1_555 60.038(11) yes
C(7) C(4) H(3) 1_555 1_555 1_555 59.071(11) yes
C(7) C(4) H(4) 1_555 1_555 1_555 136.44(2) yes
C(7) C(4) H(5) 1_555 1_555 1_555 88.468(14) yes
H(3) C(4) H(4) 1_555 1_555 1_555 99.723(19) yes
H(3) C(4) H(5) 1_555 1_555 1_555 147.286(14) yes
H(4) C(4) H(5) 1_555 1_555 1_555 101.99(2) yes
RH(1) C(5) C(1) 1_555 1_555 1_555 59.018(11) yes
RH(1) C(5) C(3) 1_555 1_555 1_555 77.160(13) yes
RH(1) C(5) C(4) 1_555 1_555 1_555 70.473(17) yes
RH(1) C(5) C(6) 1_555 1_555 1_555 98.468(19) yes
RH(1) C(5) C(7) 1_555 1_555 1_555 106.980(15) yes
RH(1) C(5) H(4) 1_555 1_555 1_555 79.701(10) yes
RH(1) C(5) H(5) 1_555 1_555 1_555 118.47(2) yes
RH(1) C(5) H(6) 1_555 1_555 1_555 113.093(14) yes
C(1) C(5) C(3) 1_555 1_555 1_555 59.330(14) yes
C(1) C(5) C(4) 1_555 1_555 1_555 89.67(2) yes
C(1) C(5) C(6) 1_555 1_555 1_555 39.511(15) yes
C(1) C(5) C(7) 1_555 1_555 1_555 60.065(14) yes
C(1) C(5) H(4) 1_555 1_555 1_555 112.846(15) yes
C(1) C(5) H(5) 1_555 1_555 1_555 141.42(2) yes
C(1) C(5) H(6) 1_555 1_555 1_555 59.281(11) yes
C(3) C(5) C(4) 1_555 1_555 1_555 39.030(17) yes
C(3) C(5) C(6) 1_555 1_555 1_555 67.062(18) yes
C(3) C(5) C(7) 1_555 1_555 1_555 38.166(12) yes
C(3) C(5) H(4) 1_555 1_555 1_555 61.587(11) yes
C(3) C(5) H(5) 1_555 1_555 1_555 157.68(2) yes
C(3) C(5) H(6) 1_555 1_555 1_555 92.384(13) yes
C(4) C(5) C(6) 1_555 1_555 1_555 106.09(3) yes
C(4) C(5) C(7) 1_555 1_555 1_555 72.902(19) yes
C(4) C(5) H(4) 1_555 1_555 1_555 23.873(15) yes
C(4) C(5) H(5) 1_555 1_555 1_555 127.41(3) yes
C(4) C(5) H(6) 1_555 1_555 1_555 130.96(2) yes
C(6) C(5) C(7) 1_555 1_555 1_555 39.766(16) yes
C(6) C(5) H(4) 1_555 1_555 1_555 127.71(2) yes
C(6) C(5) H(5) 1_555 1_555 1_555 121.59(3) yes
C(6) C(5) H(6) 1_555 1_555 1_555 26.511(13) yes
C(7) C(5) H(4) 1_555 1_555 1_555 90.239(14) yes
C(7) C(5) H(5) 1_555 1_555 1_555 134.04(2) yes
C(7) C(5) H(6) 1_555 1_555 1_555 59.049(11) yes
H(4) C(5) H(5) 1_555 1_555 1_555 103.55(2) yes
H(4) C(5) H(6) 1_555 1_555 1_555 148.682(15) yes
H(5) C(5) H(6) 1_555 1_555 1_555 95.157(18) yes
C(1) C(6) C(2) 1_555 1_555 1_555 34.437(15) yes
C(1) C(6) C(3) 1_555 1_555 1_555 73.405(19) yes
C(1) C(6) C(4) 1_555 1_555 1_555 87.221(18) yes
C(1) C(6) C(5) 1_555 1_555 1_555 100.89(2) yes
C(1) C(6) C(7) 1_555 1_555 1_555 100.84(3) yes
C(1) C(6) H(1) 1_555 1_555 1_555 21.790(13) yes
C(1) C(6) H(5) 1_555 1_555 1_555 116.714(19) yes
C(1) C(6) H(6) 1_555 1_555 1_555 118.99(3) yes
C(1) C(6) H(7B) 1_555 1_555 1_555 126.80(2) yes
C(1) C(6) H(7A) 1_555 1_555 1_555 88.741(19) yes
C(2) C(6) C(3) 1_555 1_555 1_555 38.968(13) yes
C(2) C(6) C(4) 1_555 1_555 1_555 60.509(13) yes
C(2) C(6) C(5) 1_555 1_555 1_555 87.689(18) yes
C(2) C(6) C(7) 1_555 1_555 1_555 72.183(19) yes
C(2) C(6) H(1) 1_555 1_555 1_555 56.227(11) yes
C(2) C(6) H(5) 1_555 1_555 1_555 110.832(14) yes
C(2) C(6) H(6) 1_555 1_555 1_555 151.13(3) yes
C(2) C(6) H(7B) 1_555 1_555 1_555 95.249(14) yes
C(2) C(6) H(7A) 1_555 1_555 1_555 71.507(12) yes
C(3) C(6) C(4) 1_555 1_555 1_555 38.931(12) yes
C(3) C(6) C(5) 1_555 1_555 1_555 74.061(18) yes
C(3) C(6) C(7) 1_555 1_555 1_555 43.125(16) yes
C(3) C(6) H(1) 1_555 1_555 1_555 95.194(15) yes
C(3) C(6) H(5) 1_555 1_555 1_555 96.108(14) yes
C(3) C(6) H(6) 1_555 1_555 1_555 160.76(2) yes
C(3) C(6) H(7B) 1_555 1_555 1_555 59.158(12) yes
C(3) C(6) H(7A) 1_555 1_555 1_555 58.897(11) yes
C(4) C(6) C(5) 1_555 1_555 1_555 35.130(15) yes
C(4) C(6) C(7) 1_555 1_555 1_555 71.620(18) yes
C(4) C(6) H(1) 1_555 1_555 1_555 104.696(13) yes
C(4) C(6) H(5) 1_555 1_555 1_555 57.739(11) yes
C(4) C(6) H(6) 1_555 1_555 1_555 147.04(3) yes
C(4) C(6) H(7B) 1_555 1_555 1_555 71.268(12) yes
C(4) C(6) H(7A) 1_555 1_555 1_555 94.791(14) yes
C(5) C(6) C(7) 1_555 1_555 1_555 100.66(2) yes
C(5) C(6) H(1) 1_555 1_555 1_555 107.870(18) yes
C(5) C(6) H(5) 1_555 1_555 1_555 23.867(13) yes
C(5) C(6) H(6) 1_555 1_555 1_555 114.76(3) yes
C(5) C(6) H(7B) 1_555 1_555 1_555 88.662(18) yes
C(5) C(6) H(7A) 1_555 1_555 1_555 126.89(2) yes
C(7) C(6) H(1) 1_555 1_555 1_555 118.40(2) yes
C(7) C(6) H(5) 1_555 1_555 1_555 112.50(2) yes
C(7) C(6) H(6) 1_555 1_555 1_555 117.70(3) yes
C(7) C(6) H(7B) 1_555 1_555 1_555 26.651(15) yes
C(7) C(6) H(7A) 1_555 1_555 1_555 26.912(14) yes
H(1) C(6) H(5) 1_555 1_555 1_555 115.470(13) yes
H(1) C(6) H(6) 1_555 1_555 1_555 97.865(19) yes
H(1) C(6) H(7B) 1_555 1_555 1_555 145.027(15) yes
H(1) C(6) H(7A) 1_555 1_555 1_555 99.983(13) yes
H(5) C(6) H(6) 1_555 1_555 1_555 90.975(19) yes
H(5) C(6) H(7B) 1_555 1_555 1_555 92.225(12) yes
H(5) C(6) H(7A) 1_555 1_555 1_555 138.873(15) yes
H(6) C(6) H(7B) 1_555 1_555 1_555 102.814(19) yes
H(6) C(6) H(7A) 1_555 1_555 1_555 104.716(19) yes
H(7B) C(6) H(7A) 1_555 1_555 1_555 47.604(6) yes
C(1) C(7) C(2) 1_555 1_555 1_555 33.809(11) yes
C(1) C(7) C(3) 1_555 1_555 1_555 69.647(18) yes
C(1) C(7) C(4) 1_555 1_555 1_555 70.789(13) yes
C(1) C(7) C(5) 1_555 1_555 1_555 59.902(13) yes
C(1) C(7) C(6) 1_555 1_555 1_555 39.440(16) yes
C(1) C(7) H(3) 1_555 1_555 1_555 90.554(14) yes
C(1) C(7) H(6) 1_555 1_555 1_555 58.704(11) yes
C(1) C(7) H(7B) 1_555 1_555 1_555 152.08(3) yes
C(1) C(7) H(7A) 1_555 1_555 1_555 93.43(2) yes
C(2) C(7) C(3) 1_555 1_555 1_555 39.355(17) yes
C(2) C(7) C(4) 1_555 1_555 1_555 59.740(13) yes
C(2) C(7) C(5) 1_555 1_555 1_555 70.710(13) yes
C(2) C(7) C(6) 1_555 1_555 1_555 69.614(18) yes
C(2) C(7) H(3) 1_555 1_555 1_555 57.147(11) yes
C(2) C(7) H(6) 1_555 1_555 1_555 91.940(14) yes
C(2) C(7) H(7B) 1_555 1_555 1_555 150.87(3) yes
C(2) C(7) H(7A) 1_555 1_555 1_555 92.90(2) yes
C(3) C(7) C(4) 1_555 1_555 1_555 39.559(17) yes
C(3) C(7) C(5) 1_555 1_555 1_555 70.349(18) yes
C(3) C(7) C(6) 1_555 1_555 1_555 93.82(2) yes
C(3) C(7) H(3) 1_555 1_555 1_555 24.733(13) yes
C(3) C(7) H(6) 1_555 1_555 1_555 119.11(2) yes
C(3) C(7) H(7B) 1_555 1_555 1_555 112.78(3) yes
C(3) C(7) H(7A) 1_555 1_555 1_555 111.74(3) yes
C(4) C(7) C(5) 1_555 1_555 1_555 34.612(11) yes
C(4) C(7) C(6) 1_555 1_555 1_555 70.335(17) yes
C(4) C(7) H(3) 1_555 1_555 1_555 58.006(11) yes
C(4) C(7) H(6) 1_555 1_555 1_555 91.582(14) yes
C(4) C(7) H(7B) 1_555 1_555 1_555 93.36(2) yes
C(4) C(7) H(7A) 1_555 1_555 1_555 150.16(3) yes
C(5) C(7) C(6) 1_555 1_555 1_555 39.576(16) yes
C(5) C(7) H(3) 1_555 1_555 1_555 91.996(13) yes
C(5) C(7) H(6) 1_555 1_555 1_555 57.403(11) yes
C(5) C(7) H(7B) 1_555 1_555 1_555 93.87(2) yes
C(5) C(7) H(7A) 1_555 1_555 1_555 151.57(3) yes
C(6) C(7) H(3) 1_555 1_555 1_555 118.53(2) yes
C(6) C(7) H(6) 1_555 1_555 1_555 25.313(12) yes
C(6) C(7) H(7B) 1_555 1_555 1_555 114.22(3) yes
C(6) C(7) H(7A) 1_555 1_555 1_555 113.53(3) yes
H(3) C(7) H(6) 1_555 1_555 1_555 143.836(15) yes
H(3) C(7) H(7B) 1_555 1_555 1_555 100.47(2) yes
H(3) C(7) H(7A) 1_555 1_555 1_555 98.38(2) yes
H(6) C(7) H(7B) 1_555 1_555 1_555 100.40(2) yes
H(6) C(7) H(7A) 1_555 1_555 1_555 101.76(2) yes
H(7B) C(7) H(7A) 1_555 1_555 1_555 109.98(3) yes
P(1) C(8) C(9) 1_555 1_555 1_555 117.895(18) yes
P(1) C(8) C(13) 1_555 1_555 1_555 123.135(18) yes
P(1) C(8) H(9) 1_555 1_555 1_555 91.327(10) yes
P(1) C(8) H(13) 1_555 1_555 1_555 97.534(10) yes
C(9) C(8) C(13) 1_555 1_555 1_555 118.97(2) yes
C(9) C(8) H(9) 1_555 1_555 1_555 26.584(11) yes
C(9) C(8) H(13) 1_555 1_555 1_555 144.565(18) yes
C(13) C(8) H(9) 1_555 1_555 1_555 145.537(19) yes
C(13) C(8) H(13) 1_555 1_555 1_555 25.600(11) yes
H(9) C(8) H(13) 1_555 1_555 1_555 171.133(13) yes
C(8) C(9) C(10) 1_555 1_555 1_555 120.70(2) yes
C(8) C(9) H(9) 1_555 1_555 1_555 117.78(2) yes
C(8) C(9) H(10) 1_555 1_555 1_555 146.415(19) yes
C(10) C(9) H(9) 1_555 1_555 1_555 121.51(2) yes
C(10) C(9) H(10) 1_555 1_555 1_555 25.719(12) yes
H(9) C(9) H(10) 1_555 1_555 1_555 95.800(14) yes
C(9) C(10) C(11) 1_555 1_555 1_555 119.74(2) yes
C(9) C(10) H(9) 1_555 1_555 1_555 25.167(11) yes
C(9) C(10) H(10) 1_555 1_555 1_555 120.18(2) yes
C(9) C(10) H(11) 1_555 1_555 1_555 145.011(19) yes
C(11) C(10) H(9) 1_555 1_555 1_555 144.90(2) yes
C(11) C(10) H(10) 1_555 1_555 1_555 120.07(2) yes
C(11) C(10) H(11) 1_555 1_555 1_555 25.273(13) yes
H(9) C(10) H(10) 1_555 1_555 1_555 95.025(17) yes
H(9) C(10) H(11) 1_555 1_555 1_555 170.171(13) yes
H(10) C(10) H(11) 1_555 1_555 1_555 94.802(16) yes
C(10) C(11) C(12) 1_555 1_555 1_555 120.01(2) yes
C(10) C(11) H(10) 1_555 1_555 1_555 25.741(12) yes
C(10) C(11) H(11) 1_555 1_555 1_555 121.20(3) yes
C(10) C(11) H(12) 1_555 1_555 1_555 145.74(2) yes
C(12) C(11) H(10) 1_555 1_555 1_555 145.75(2) yes
C(12) C(11) H(11) 1_555 1_555 1_555 118.79(3) yes
C(12) C(11) H(12) 1_555 1_555 1_555 25.796(12) yes
H(10) C(11) H(11) 1_555 1_555 1_555 95.460(18) yes
H(10) C(11) H(12) 1_555 1_555 1_555 171.410(15) yes
H(11) C(11) H(12) 1_555 1_555 1_555 93.045(18) yes
C(11) C(12) C(13) 1_555 1_555 1_555 120.18(2) yes
C(11) C(12) H(11) 1_555 1_555 1_555 26.302(13) yes
C(11) C(12) H(12) 1_555 1_555 1_555 120.01(2) yes
C(11) C(12) H(13) 1_555 1_555 1_555 146.25(2) yes
C(13) C(12) H(11) 1_555 1_555 1_555 146.47(2) yes
C(13) C(12) H(12) 1_555 1_555 1_555 119.77(2) yes
C(13) C(12) H(13) 1_555 1_555 1_555 26.084(11) yes
H(11) C(12) H(12) 1_555 1_555 1_555 93.758(16) yes
H(11) C(12) H(13) 1_555 1_555 1_555 172.420(14) yes
H(12) C(12) H(13) 1_555 1_555 1_555 93.734(17) yes
C(8) C(13) C(12) 1_555 1_555 1_555 120.39(2) yes
C(8) C(13) H(12) 1_555 1_555 1_555 146.203(19) yes
C(8) C(13) H(13) 1_555 1_555 1_555 120.36(2) yes
C(12) C(13) H(12) 1_555 1_555 1_555 25.867(12) yes
C(12) C(13) H(13) 1_555 1_555 1_555 119.25(2) yes
H(12) C(13) H(13) 1_555 1_555 1_555 93.427(14) yes
P(1) C(14) C(15) 1_555 1_555 1_555 117.357(18) yes
P(1) C(14) C(19) 1_555 1_555 1_555 123.988(18) yes
P(1) C(14) H(15) 1_555 1_555 1_555 92.410(10) yes
P(1) C(14) H(19) 1_555 1_555 1_555 97.574(10) yes
C(15) C(14) C(19) 1_555 1_555 1_555 118.65(2) yes
C(15) C(14) H(15) 1_555 1_555 1_555 25.015(11) yes
C(15) C(14) H(19) 1_555 1_555 1_555 145.068(18) yes
C(19) C(14) H(15) 1_555 1_555 1_555 143.569(18) yes
C(19) C(14) H(19) 1_555 1_555 1_555 26.415(11) yes
H(15) C(14) H(19) 1_555 1_555 1_555 169.814(12) yes
C(14) C(15) C(16) 1_555 1_555 1_555 120.58(2) yes
C(14) C(15) H(15) 1_555 1_555 1_555 121.69(2) yes
C(14) C(15) H(16) 1_555 1_555 1_555 146.080(19) yes
C(16) C(15) H(15) 1_555 1_555 1_555 117.70(2) yes
C(16) C(15) H(16) 1_555 1_555 1_555 25.544(13) yes
H(15) C(15) H(16) 1_555 1_555 1_555 92.161(15) yes
C(15) C(16) C(17) 1_555 1_555 1_555 120.17(3) yes
C(15) C(16) H(15) 1_555 1_555 1_555 26.753(12) yes
C(15) C(16) H(16) 1_555 1_555 1_555 120.62(3) yes
C(15) C(16) H(17) 1_555 1_555 1_555 146.57(2) yes
C(17) C(16) H(15) 1_555 1_555 1_555 146.86(2) yes
C(17) C(16) H(16) 1_555 1_555 1_555 119.10(2) yes
C(17) C(16) H(17) 1_555 1_555 1_555 26.408(12) yes
H(15) C(16) H(16) 1_555 1_555 1_555 93.867(18) yes
H(15) C(16) H(17) 1_555 1_555 1_555 173.023(15) yes
H(16) C(16) H(17) 1_555 1_555 1_555 92.719(16) yes
C(16) C(17) C(18) 1_555 1_555 1_555 119.69(2) yes
C(16) C(17) H(16) 1_555 1_555 1_555 26.209(13) yes
C(16) C(17) H(17) 1_555 1_555 1_555 118.62(3) yes
C(16) C(17) H(18) 1_555 1_555 1_555 145.81(2) yes
C(18) C(17) H(16) 1_555 1_555 1_555 145.80(2) yes
C(18) C(17) H(17) 1_555 1_555 1_555 121.67(3) yes
C(18) C(17) H(18) 1_555 1_555 1_555 26.122(12) yes
H(16) C(17) H(17) 1_555 1_555 1_555 92.438(18) yes
H(16) C(17) H(18) 1_555 1_555 1_555 171.848(14) yes
H(17) C(17) H(18) 1_555 1_555 1_555 95.572(18) yes
C(17) C(18) C(19) 1_555 1_555 1_555 120.32(2) yes
C(17) C(18) H(17) 1_555 1_555 1_555 25.158(12) yes
C(17) C(18) H(18) 1_555 1_555 1_555 119.36(2) yes
C(17) C(18) H(19) 1_555 1_555 1_555 145.68(2) yes
C(19) C(18) H(17) 1_555 1_555 1_555 145.47(2) yes
C(19) C(18) H(18) 1_555 1_555 1_555 120.29(3) yes
C(19) C(18) H(19) 1_555 1_555 1_555 25.368(12) yes
H(17) C(18) H(18) 1_555 1_555 1_555 94.225(15) yes
H(17) C(18) H(19) 1_555 1_555 1_555 170.833(14) yes
H(18) C(18) H(19) 1_555 1_555 1_555 94.927(17) yes
C(14) C(19) C(18) 1_555 1_555 1_555 120.56(2) yes
C(14) C(19) H(18) 1_555 1_555 1_555 146.218(19) yes
C(14) C(19) H(19) 1_555 1_555 1_555 118.38(2) yes
C(18) C(19) H(18) 1_555 1_555 1_555 25.684(13) yes
C(18) C(19) H(19) 1_555 1_555 1_555 121.05(2) yes
H(18) C(19) H(19) 1_555 1_555 1_555 95.369(15) yes
P(1) C(20) C(21) 1_555 1_555 1_555 120.675(18) yes
P(1) C(20) C(25) 1_555 1_555 1_555 120.184(19) yes
P(1) C(20) H(21) 1_555 1_555 1_555 94.642(10) yes
P(1) C(20) H(25) 1_555 1_555 1_555 94.226(10) yes
C(21) C(20) C(25) 1_555 1_555 1_555 119.14(2) yes
C(21) C(20) H(21) 1_555 1_555 1_555 26.050(11) yes
C(21) C(20) H(25) 1_555 1_555 1_555 145.093(18) yes
C(25) C(20) H(21) 1_555 1_555 1_555 145.153(19) yes
C(25) C(20) H(25) 1_555 1_555 1_555 25.974(12) yes
H(21) C(20) H(25) 1_555 1_555 1_555 171.127(12) yes
C(20) C(21) C(22) 1_555 1_555 1_555 120.50(2) yes
C(20) C(21) H(19) 1_555 1_555 1_555 85.357(14) yes
C(20) C(21) H(21) 1_555 1_555 1_555 119.07(2) yes
C(20) C(21) H(22) 1_555 1_555 1_555 146.558(19) yes
C(22) C(21) H(19) 1_555 1_555 1_555 115.279(18) yes
C(22) C(21) H(21) 1_555 1_555 1_555 120.43(2) yes
C(22) C(21) H(22) 1_555 1_555 1_555 26.059(13) yes
H(19) C(21) H(21) 1_555 1_555 1_555 68.839(12) yes
H(19) C(21) H(22) 1_555 1_555 1_555 108.001(10) yes
H(21) C(21) H(22) 1_555 1_555 1_555 94.367(15) yes
C(21) C(22) C(23) 1_555 1_555 1_555 119.98(2) yes
C(21) C(22) H(21) 1_555 1_555 1_555 25.661(12) yes
C(21) C(22) H(22) 1_555 1_555 1_555 119.47(3) yes
C(21) C(22) H(23) 1_555 1_555 1_555 145.71(2) yes
C(23) C(22) H(21) 1_555 1_555 1_555 145.62(2) yes
C(23) C(22) H(22) 1_555 1_555 1_555 120.53(2) yes
C(23) C(22) H(23) 1_555 1_555 1_555 25.742(13) yes
H(21) C(22) H(22) 1_555 1_555 1_555 93.809(17) yes
H(21) C(22) H(23) 1_555 1_555 1_555 171.262(14) yes
H(22) C(22) H(23) 1_555 1_555 1_555 94.787(16) yes
C(22) C(23) C(24) 1_555 1_555 1_555 119.68(2) yes
C(22) C(23) H(22) 1_555 1_555 1_555 25.544(12) yes
C(22) C(23) H(23) 1_555 1_555 1_555 120.05(3) yes
C(22) C(23) H(24) 1_555 1_555 1_555 145.51(2) yes
C(24) C(23) H(22) 1_555 1_555 1_555 145.20(2) yes
C(24) C(23) H(23) 1_555 1_555 1_555 120.26(3) yes
C(24) C(23) H(24) 1_555 1_555 1_555 25.831(12) yes
H(22) C(23) H(23) 1_555 1_555 1_555 94.51(2) yes
H(22) C(23) H(24) 1_555 1_555 1_555 171.013(14) yes
H(23) C(23) H(24) 1_555 1_555 1_555 94.441(19) yes
C(23) C(24) C(25) 1_555 1_555 1_555 120.54(2) yes
C(23) C(24) H(23) 1_555 1_555 1_555 25.735(13) yes
C(23) C(24) H(24) 1_555 1_555 1_555 120.03(3) yes
C(23) C(24) H(25) 1_555 1_555 1_555 146.03(2) yes
C(25) C(24) H(23) 1_555 1_555 1_555 146.26(2) yes
C(25) C(24) H(24) 1_555 1_555 1_555 119.37(3) yes
C(25) C(24) H(25) 1_555 1_555 1_555 25.625(12) yes
H(23) C(24) H(24) 1_555 1_555 1_555 94.306(17) yes
H(23) C(24) H(25) 1_555 1_555 1_555 171.447(15) yes
H(24) C(24) H(25) 1_555 1_555 1_555 93.756(18) yes
C(20) C(25) C(24) 1_555 1_555 1_555 120.07(2) yes
C(20) C(25) H(24) 1_555 1_555 1_555 146.09(2) yes
C(20) C(25) H(25) 1_555 1_555 1_555 119.52(2) yes
C(24) C(25) H(24) 1_555 1_555 1_555 26.029(13) yes
C(24) C(25) H(25) 1_555 1_555 1_555 120.34(2) yes
H(24) C(25) H(25) 1_555 1_555 1_555 94.326(15) yes
C(1) H(1) C(2) 1_555 1_555 1_555 30.088(19) yes
C(1) H(1) C(6) 1_555 1_555 1_555 31.280(18) yes
C(2) H(1) C(6) 1_555 1_555 1_555 61.367(11) yes
C(1) H(2) C(2) 1_555 1_555 1_555 29.402(19) yes
C(1) H(2) C(3) 1_555 1_555 1_555 61.542(11) yes
C(1) H(2) H(18) 1_555 1_555 1_455 96.512(7) yes
C(2) H(2) C(3) 1_555 1_555 1_555 32.707(19) yes
C(2) H(2) H(18) 1_555 1_555 1_455 101.831(16) yes
C(3) H(2) H(18) 1_555 1_555 1_455 96.244(8) yes
C(2) H(3) C(3) 1_555 1_555 1_555 38.50(2) yes
C(2) H(3) C(4) 1_555 1_555 1_555 63.520(11) yes
C(2) H(3) C(7) 1_555 1_555 1_555 63.372(12) yes
C(2) H(3) H(12) 1_555 1_555 2_776 97.659(8) yes
C(2) H(3) H(13) 1_555 1_555 2_776 136.024(8) yes
C(3) H(3) C(4) 1_555 1_555 1_555 37.226(19) yes
C(3) H(3) C(7) 1_555 1_555 1_555 36.117(18) yes
C(3) H(3) H(12) 1_555 1_555 2_776 126.862(17) yes
C(3) H(3) H(13) 1_555 1_555 2_776 121.788(18) yes
C(4) H(3) C(7) 1_555 1_555 1_555 62.923(11) yes
C(4) H(3) H(12) 1_555 1_555 2_776 108.442(8) yes
C(4) H(3) H(13) 1_555 1_555 2_776 84.812(8) yes
C(7) H(3) H(12) 1_555 1_555 2_776 160.956(8) yes
C(7) H(3) H(13) 1_555 1_555 2_776 129.231(9) yes
H(12) H(3) H(13) 2_776 1_555 2_776 62.754594614823 yes
C(3) H(4) C(4) 1_555 1_555 1_555 32.488(18) yes
C(3) H(4) C(5) 1_555 1_555 1_555 61.876(11) yes
C(3) H(4) H(15) 1_555 1_555 1_555 94.161(8) yes
C(4) H(4) C(5) 1_555 1_555 1_555 31.408(19) yes
C(4) H(4) H(15) 1_555 1_555 1_555 101.601(16) yes
C(5) H(4) H(15) 1_555 1_555 1_555 119.083(7) yes
C(4) H(5) C(5) 1_555 1_555 1_555 29.848(18) yes
C(4) H(5) C(6) 1_555 1_555 1_555 62.222(11) yes
C(4) H(5) H(9) 1_555 1_555 1_555 120.597(8) yes
C(5) H(5) C(6) 1_555 1_555 1_555 34.546(17) yes
C(5) H(5) H(9) 1_555 1_555 1_555 132.225(15) yes
C(6) H(5) H(9) 1_555 1_555 1_555 145.388(8) yes
C(1) H(6) C(5) 1_555 1_555 1_555 63.351(11) yes
C(1) H(6) C(6) 1_555 1_555 1_555 36.099(19) yes
C(1) H(6) C(7) 1_555 1_555 1_555 62.855(12) yes
C(5) H(6) C(6) 1_555 1_555 1_555 38.725(18) yes
C(5) H(6) C(7) 1_555 1_555 1_555 63.548(11) yes
C(6) H(6) C(7) 1_555 1_555 1_555 36.985(18) yes
C(3) H(7B) C(6) 1_555 1_555 1_555 60.990(11) yes
C(3) H(7B) C(7) 1_555 1_555 1_555 40.047(19) yes
C(3) H(7B) H(7A) 1_555 1_555 1_555 65.614(9) yes
C(6) H(7B) C(7) 1_555 1_555 1_555 39.13(2) yes
C(6) H(7B) H(7A) 1_555 1_555 1_555 65.955(8) yes
C(7) H(7B) H(7A) 1_555 1_555 1_555 35.009(17) yes
C(3) H(7A) C(6) 1_555 1_555 1_555 61.314(11) yes
C(3) H(7A) C(7) 1_555 1_555 1_555 40.69(2) yes
C(3) H(7A) H(7B) 1_555 1_555 1_555 66.367(9) yes
C(6) H(7A) C(7) 1_555 1_555 1_555 39.56(2) yes
C(6) H(7A) H(7B) 1_555 1_555 1_555 66.441(8) yes
C(7) H(7A) H(7B) 1_555 1_555 1_555 35.010(18) yes
C(8) H(9) C(9) 1_555 1_555 1_555 35.631(14) yes
C(8) H(9) C(10) 1_555 1_555 1_555 68.954(9) yes
C(8) H(9) H(5) 1_555 1_555 1_555 86.694(6) yes
C(9) H(9) C(10) 1_555 1_555 1_555 33.324(15) yes
C(9) H(9) H(5) 1_555 1_555 1_555 90.590(13) yes
C(10) H(9) H(5) 1_555 1_555 1_555 94.376(7) yes
C(9) H(10) C(10) 1_555 1_555 1_555 34.098(16) yes
C(9) H(10) C(11) 1_555 1_555 1_555 68.283(10) yes
C(10) H(10) C(11) 1_555 1_555 1_555 34.185(16) yes
C(10) H(11) C(11) 1_555 1_555 1_555 33.527(17) yes
C(10) H(11) C(12) 1_555 1_555 1_555 68.433(10) yes
C(11) H(11) C(12) 1_555 1_555 1_555 34.908(17) yes
C(11) H(12) C(12) 1_555 1_555 1_555 34.195(16) yes
C(11) H(12) C(13) 1_555 1_555 1_555 68.543(10) yes
C(11) H(12) H(3) 1_555 1_555 2_776 149.067(7) yes
C(12) H(12) C(13) 1_555 1_555 1_555 34.364(16) yes
C(12) H(12) H(3) 1_555 1_555 2_776 116.929(15) yes
C(13) H(12) H(3) 1_555 1_555 2_776 83.321(6) yes
C(8) H(13) C(12) 1_555 1_555 1_555 68.707(9) yes
C(8) H(13) C(13) 1_555 1_555 1_555 34.039(14) yes
C(8) H(13) H(3) 1_555 1_555 2_776 148.518(6) yes
C(12) H(13) C(13) 1_555 1_555 1_555 34.670(14) yes
C(12) H(13) H(3) 1_555 1_555 2_776 84.060(7) yes
C(13) H(13) H(3) 1_555 1_555 2_776 117.200(13) yes
C(14) H(15) C(15) 1_555 1_555 1_555 33.297(14) yes
C(14) H(15) C(16) 1_555 1_555 1_555 68.827(10) yes
C(14) H(15) H(4) 1_555 1_555 1_555 107.583(6) yes
C(15) H(15) C(16) 1_555 1_555 1_555 35.542(15) yes
C(15) H(15) H(4) 1_555 1_555 1_555 133.468(15) yes
C(16) H(15) H(4) 1_555 1_555 1_555 149.271(9) yes
C(15) H(16) C(16) 1_555 1_555 1_555 33.837(16) yes
C(15) H(16) C(17) 1_555 1_555 1_555 68.484(10) yes
C(16) H(16) C(17) 1_555 1_555 1_555 34.690(16) yes
C(16) H(17) C(17) 1_555 1_555 1_555 34.970(18) yes
C(16) H(17) C(18) 1_555 1_555 1_555 68.133(11) yes
C(16) H(17) H(24) 1_555 1_555 1_554 123.868(7) yes
C(17) H(17) C(18) 1_555 1_555 1_555 33.168(18) yes
C(17) H(17) H(24) 1_555 1_555 1_554 153.937(16) yes
C(18) H(17) H(24) 1_555 1_555 1_554 157.927(7) yes
C(17) H(18) C(18) 1_555 1_555 1_555 34.515(16) yes
C(17) H(18) C(19) 1_555 1_555 1_555 68.528(10) yes
C(17) H(18) H(2) 1_555 1_555 1_655 150.425(8) yes
C(18) H(18) C(19) 1_555 1_555 1_555 34.025(16) yes
C(18) H(18) H(2) 1_555 1_555 1_655 151.700(15) yes
C(19) H(18) H(2) 1_555 1_555 1_655 125.422(7) yes
C(14) H(19) C(18) 1_555 1_555 1_555 68.781(9) yes
C(14) H(19) C(19) 1_555 1_555 1_555 35.203(14) yes
C(14) H(19) C(21) 1_555 1_555 1_555 98.371(9) yes
C(14) H(19) H(21) 1_555 1_555 1_555 94.205(6) yes
C(18) H(19) C(19) 1_555 1_555 1_555 33.582(14) yes
C(18) H(19) C(21) 1_555 1_555 1_555 160.199(10) yes
C(18) H(19) H(21) 1_555 1_555 1_555 135.276(8) yes
C(19) H(19) C(21) 1_555 1_555 1_555 132.057(14) yes
C(19) H(19) H(21) 1_555 1_555 1_555 119.155(14) yes
C(21) H(19) H(21) 1_555 1_555 1_555 27.157(6) yes
C(20) H(21) C(21) 1_555 1_555 1_555 34.883(14) yes
C(20) H(21) C(22) 1_555 1_555 1_555 68.795(10) yes
C(20) H(21) H(19) 1_555 1_555 1_555 74.659(6) yes
C(21) H(21) C(22) 1_555 1_555 1_555 33.913(15) yes
C(21) H(21) H(19) 1_555 1_555 1_555 84.004(13) yes
C(22) H(21) H(19) 1_555 1_555 1_555 94.693(7) yes
C(21) H(22) C(22) 1_555 1_555 1_555 34.471(16) yes
C(21) H(22) C(23) 1_555 1_555 1_555 68.390(10) yes
C(22) H(22) C(23) 1_555 1_555 1_555 33.929(16) yes
C(22) H(23) C(23) 1_555 1_555 1_555 34.209(19) yes
C(22) H(23) C(24) 1_555 1_555 1_555 68.210(10) yes
C(23) H(23) C(24) 1_555 1_555 1_555 34.007(19) yes
C(23) H(24) C(24) 1_555 1_555 1_555 34.142(17) yes
C(23) H(24) C(25) 1_555 1_555 1_555 68.716(10) yes
C(23) H(24) H(17) 1_555 1_555 1_556 122.583(7) yes
C(24) H(24) C(25) 1_555 1_555 1_555 34.601(17) yes
C(24) H(24) H(17) 1_555 1_555 1_556 145.291(15) yes
C(25) H(24) H(17) 1_555 1_555 1_556 146.610(7) yes
C(20) H(25) C(24) 1_555 1_555 1_555 68.507(9) yes
C(20) H(25) C(25) 1_555 1_555 1_555 34.502(14) yes
C(24) H(25) C(25) 1_555 1_555 1_555 34.031(15) yes

loop_
_geom_bond_atom_site_label_1
_geom_bond_atom_site_label_2
_geom_bond_site_symmetry_1
_geom_bond_site_symmetry_2
_geom_bond_distance
_geom_bond_publ_flag
RH(1) CL(1) 1_555 1_555 2.36254(6) yes
RH(1) P(1) 1_555 1_555 2.30341(6) yes
RH(1) C(1) 1_555 1_555 2.2193(3) yes
RH(1) C(2) 1_555 1_555 2.2192(3) yes
RH(1) C(4) 1_555 1_555 2.1087(3) yes
RH(1) C(5) 1_555 1_555 2.1058(3) yes
P(1) C(8) 1_555 1_555 1.8322(2) yes
P(1) C(14) 1_555 1_555 1.8287(2) yes
P(1) C(20) 1_555 1_555 1.8242(2) yes
C(1) C(2) 1_555 1_555 1.3845(4) yes
C(1) C(3) 1_555 1_555 2.3443(4) yes
C(1) C(5) 1_555 1_555 2.3748(4) yes
C(1) C(6) 1_555 1_555 1.5386(4) yes
C(1) C(7) 1_555 1_555 2.3788(5) yes
C(1) H(1) 1_555 1_555 1.1000(3) yes
C(1) H(2) 1_555 1_555 2.2332(3) yes
C(1) H(6) 1_555 1_555 2.2843(3) yes
C(2) C(3) 1_555 1_555 1.5390(5) yes
C(2) C(4) 1_555 1_555 2.3736(5) yes
C(2) C(6) 1_555 1_555 2.3459(4) yes
C(2) C(7) 1_555 1_555 2.3827(5) yes
C(2) H(1) 1_555 1_555 2.2218(3) yes
C(2) H(2) 1_555 1_555 1.1000(3) yes
C(2) H(3) 1_555 1_555 2.2391(3) yes
C(3) C(4) 1_555 1_555 1.5449(5) yes
C(3) C(5) 1_555 1_555 2.3617(5) yes
C(3) C(6) 1_555 1_555 2.2619(4) yes
C(3) C(7) 1_555 1_555 1.5497(4) yes
C(3) H(2) 1_555 1_555 2.3452(4) yes
C(3) H(3) 1_555 1_555 1.1000(3) yes
C(3) H(4) 1_555 1_555 2.3554(3) yes
C(3) H(7B) 1_555 1_555 2.2207(3) yes
C(3) H(7A) 1_555 1_555 2.2078(3) yes
C(4) C(5) 1_555 1_555 1.4164(4) yes
C(4) C(6) 1_555 1_555 2.3650(4) yes
C(4) C(7) 1_555 1_555 2.3834(4) yes
C(4) H(3) 1_555 1_555 2.2702(3) yes
C(4) H(4) 1_555 1_555 1.1000(3) yes
C(4) H(5) 1_555 1_555 2.2604(3) yes
C(5) C(6) 1_555 1_555 1.5416(4) yes
C(5) C(7) 1_555 1_555 2.3780(4) yes
C(5) H(4) 1_555 1_555 2.2341(3) yes
C(5) H(5) 1_555 1_555 1.1000(3) yes
C(5) H(6) 1_555 1_555 2.2377(3) yes
C(6) C(7) 1_555 1_555 1.5478(5) yes
C(6) H(1) 1_555 1_555 2.3688(3) yes
C(6) H(5) 1_555 1_555 2.3158(3) yes
C(6) H(6) 1_555 1_555 1.1000(3) yes
C(6) H(7B) 1_555 1_555 2.2366(3) yes
C(6) H(7A) 1_555 1_555 2.2282(3) yes
C(7) H(3) 1_555 1_555 2.2961(3) yes
C(7) H(6) 1_555 1_555 2.2779(3) yes
C(7) H(7B) 1_555 1_555 1.1000(4) yes
C(7) H(7A) 1_555 1_555 1.1000(3) yes
C(8) C(9) 1_555 1_555 1.4059(3) yes
C(8) C(13) 1_555 1_555 1.3991(3) yes
C(8) H(9) 1_555 1_555 2.1351(2) yes
C(8) H(13) 1_555 1_555 2.1567(2) yes
C(9) C(10) 1_555 1_555 1.3952(4) yes
C(9) H(9) 1_555 1_555 1.0800(2) yes
C(9) H(10) 1_555 1_555 2.1513(2) yes
C(10) C(11) 1_555 1_555 1.3972(4) yes
C(10) H(9) 1_555 1_555 2.1652(3) yes
C(10) H(10) 1_555 1_555 1.0800(3) yes
C(10) H(11) 1_555 1_555 2.1638(3) yes
C(11) C(12) 1_555 1_555 1.3948(4) yes
C(11) H(10) 1_555 1_555 2.1520(3) yes
C(11) H(11) 1_555 1_555 1.0800(3) yes
C(11) H(12) 1_555 1_555 2.1491(3) yes
C(12) C(13) 1_555 1_555 1.3972(4) yes
C(12) H(11) 1_555 1_555 2.1361(3) yes
C(12) H(12) 1_555 1_555 1.0800(3) yes
C(12) H(13) 1_555 1_555 2.1432(3) yes
C(13) H(12) 1_555 1_555 2.1488(2) yes
C(13) H(13) 1_555 1_555 1.0800(2) yes
C(14) C(15) 1_555 1_555 1.4021(3) yes
C(14) C(19) 1_555 1_555 1.3995(3) yes
C(14) H(15) 1_555 1_555 2.1733(2) yes
C(14) H(19) 1_555 1_555 2.1358(2) yes
C(15) C(16) 1_555 1_555 1.3947(4) yes
C(15) H(15) 1_555 1_555 1.0800(3) yes
C(15) H(16) 1_555 1_555 2.1554(2) yes
C(16) C(17) 1_555 1_555 1.3918(4) yes
C(16) H(15) 1_555 1_555 2.1241(3) yes
C(16) H(16) 1_555 1_555 1.0800(3) yes
C(16) H(17) 1_555 1_555 2.1315(3) yes
C(17) C(18) 1_555 1_555 1.3899(4) yes
C(17) H(16) 1_555 1_555 2.1367(3) yes
C(17) H(17) 1_555 1_555 1.0800(3) yes
C(17) H(18) 1_555 1_555 2.1378(3) yes
C(18) C(19) 1_555 1_555 1.3944(3) yes
C(18) H(17) 1_555 1_555 2.1621(3) yes
C(18) H(18) 1_555 1_555 1.0800(3) yes
C(18) H(19) 1_555 1_555 2.1596(3) yes
C(19) H(18) 1_555 1_555 2.1517(2) yes
C(19) H(19) 1_555 1_555 1.0800(3) yes
C(20) C(21) 1_555 1_555 1.4065(3) yes
C(20) C(25) 1_555 1_555 1.3968(3) yes
C(20) H(21) 1_555 1_555 2.1496(2) yes
C(20) H(25) 1_555 1_555 2.1458(2) yes
C(21) C(22) 1_555 1_555 1.3915(4) yes
C(21) H(19) 1_555 1_555 2.3533(2) yes
C(21) H(21) 1_555 1_555 1.0800(2) yes
C(21) H(22) 1_555 1_555 2.1404(2) yes
C(22) C(23) 1_555 1_555 1.3980(4) yes
C(22) H(21) 1_555 1_555 2.1505(3) yes
C(22) H(22) 1_555 1_555 1.0800(3) yes
C(22) H(23) 1_555 1_555 2.1524(3) yes
C(23) C(24) 1_555 1_555 1.3911(4) yes
C(23) H(22) 1_555 1_555 2.1575(3) yes
C(23) H(23) 1_555 1_555 1.0800(3) yes
C(23) H(24) 1_555 1_555 2.1460(3) yes
C(24) C(25) 1_555 1_555 1.3976(4) yes
C(24) H(23) 1_555 1_555 2.1484(3) yes
C(24) H(24) 1_555 1_555 1.0800(3) yes
C(24) H(25) 1_555 1_555 2.1552(3) yes
C(25) H(24) 1_555 1_555 2.1448(2) yes
C(25) H(25) 1_555 1_555 1.0800(3) yes
H(2) H(18) 1_555 1_455 2.3519533266551 yes
H(3) H(12) 1_555 2_776 2.370714655188 yes
H(3) H(13) 1_555 2_776 2.3575988319441 yes
H(4) H(15) 1_555 1_555 2.3571996447756 yes
H(5) H(9) 1_555 1_555 2.3030981384318 yes
H(7B) H(7A) 1_555 1_555 1.8019236898483 yes
H(17) H(24) 1_555 1_554 2.2004215763487 yes
H(19) H(21) 1_555 1_555 2.2066644139004 yes
